data_4036042
loop_
_publ_author_name
'Ganesh Kumar, Mothukuri'
'Veeresh, Kuruva'
'Nalawade, Sachin A.'
'Nithun, Raj V.'
'Gopi, Hosahudya N.'

_publ_section_title
;
 Direct Transformation of N-protected \a,\b-Unsaturated \g-Amino Amides
 into \g-Lactams through a Base Mediated Molecular Rearrangement.
;
_journal_name_full 'The Journal of organic chemistry'
_journal_paper_doi 10.1021/acs.joc.9b01936
_journal_year 2019
_chemical_formula_moiety 'C23 H28 N2 O3'
_chemical_formula_sum 'C23 H28 N2 O3'
_chemical_formula_weight 380.47
_space_group_IT_number 4
_space_group_name_Hall 'P 2yb'
_space_group_name_H-M_alt 'P 1 21 1'
_symmetry_cell_setting monoclinic
_symmetry_space_group_name_H-M 'P 1 21 1'
_atom_sites_solution_hydrogens geom
_atom_sites_solution_primary direct
_atom_sites_solution_secondary difmap
_audit_creation_method SHELXL-97
_cell_angle_alpha 90.00
_cell_angle_beta 90.173(10)
_cell_angle_gamma 90.00
_cell_formula_units_Z 4
_cell_length_a 6.639(3)
_cell_length_b 8.413(3)
_cell_length_c 36.816(16)
_cell_measurement_reflns_used 1191
_cell_measurement_temperature 100(2)
_cell_measurement_theta_max 20.33
_cell_measurement_theta_min 2.48
_cell_volume 2056.3(15)
_computing_structure_refinement 'SHELXL-97 (Sheldrick, 2008)'
_computing_structure_solution 'SHELXS-97 (Sheldrick, 2008)'
_diffrn_ambient_temperature 100(2)
_diffrn_measured_fraction_theta_full 0.991
_diffrn_measured_fraction_theta_max 0.991
_diffrn_measurement_device_type 'Bruker APEX-II CCD'
_diffrn_measurement_method '\f and \w scans'
_diffrn_radiation_monochromator graphite
_diffrn_radiation_source 'sealed tube'
_diffrn_radiation_type MoK\a
_diffrn_radiation_wavelength 0.71073
_diffrn_reflns_av_R_equivalents 0.0529
_diffrn_reflns_av_sigmaI/netI 0.1222
_diffrn_reflns_limit_h_max 8
_diffrn_reflns_limit_h_min -8
_diffrn_reflns_limit_k_max 10
_diffrn_reflns_limit_k_min -11
_diffrn_reflns_limit_l_max 49
_diffrn_reflns_limit_l_min -15
_diffrn_reflns_number 12065
_diffrn_reflns_theta_full 28.52
_diffrn_reflns_theta_max 28.52
_diffrn_reflns_theta_min 1.11
_exptl_absorpt_coefficient_mu 0.081
_exptl_absorpt_correction_type none
_exptl_crystal_colour colorless
_exptl_crystal_density_diffrn 1.229
_exptl_crystal_density_method 'not measured'
_exptl_crystal_description rodshape
_exptl_crystal_F_000 816
_exptl_crystal_size_max 0.2
_exptl_crystal_size_mid 0.1
_exptl_crystal_size_min 0.08
_refine_diff_density_max 0.287
_refine_diff_density_min -0.304
_refine_diff_density_rms 0.064
_refine_ls_abs_structure_details 'Flack H D (1983), Acta Cryst. A39, 876-881'
_refine_ls_abs_structure_Flack 0.8(14)
_refine_ls_extinction_method none
_refine_ls_goodness_of_fit_ref 0.973
_refine_ls_hydrogen_treatment mixed
_refine_ls_matrix_type full
_refine_ls_number_parameters 511
_refine_ls_number_reflns 8305
_refine_ls_number_restraints 1
_refine_ls_restrained_S_all 0.973
_refine_ls_R_factor_all 0.1099
_refine_ls_R_factor_gt 0.0620
_refine_ls_shift/su_max 0.027
_refine_ls_shift/su_mean 0.002
_refine_ls_structure_factor_coef Fsqd
_refine_ls_weighting_details 'calc w=1/[\s^2^(Fo^2^)+(0.0573P)^2^+0.0000P] where P=(Fo^2^+2Fc^2^)/3'
_refine_ls_weighting_scheme calc
_refine_ls_wR_factor_gt 0.1167
_refine_ls_wR_factor_ref 0.1467
_reflns_number_gt 5293
_reflns_number_total 8305
_reflns_threshold_expression >2sigma(I)
_cod_data_source_file jo9b01936_si_002.cif
_cod_data_source_block 2a
_cod_depositor_comments
;
The following automatic conversions were performed:

data item '_symmetry_cell_setting' value 'Monoclinic' was changed to
'monoclinic' in accordance with the
/home/data/users/saulius/crontab/automatic-downloads/rss-feeds/ACS/lib/dictionaries/cif_core.dic
dictionary named 'cif_core.dic' version 2.4.2 last updated on
2011-04-26.

Automatic conversion script
Id: cif_fix_values 6909 2019-04-08 15:41:33Z antanas 
;
_cod_original_cell_volume 2056.3(16)
_cod_original_sg_symbol_H-M P12(1)1
_cod_database_code 4036042

loop_
_symmetry_equiv_pos_as_xyz
'x, y, z'
'-x, y+1/2, -z'

loop_
_atom_site_label
_atom_site_type_symbol
_atom_site_fract_x
_atom_site_fract_y
_atom_site_fract_z
_atom_site_U_iso_or_equiv
_atom_site_adp_type
_atom_site_occupancy
_atom_site_symmetry_multiplicity
_atom_site_calc_flag
_atom_site_refinement_flags
O1 O 0.8921(4) 0.3477(3) 0.10636(7) 0.0190(6) Uani 1 1 d .
O2 O 0.5715(4) 0.2979(3) 0.12489(7) 0.0248(6) Uani 1 1 d .
O3 O 0.1030(3) 0.6933(3) 0.12211(7) 0.0185(5) Uani 1 1 d .
O4 O 1.3925(3) 0.8808(3) 0.39352(7) 0.0194(6) Uani 1 1 d .
O5 O 1.0713(4) 0.9306(3) 0.37501(7) 0.0247(6) Uani 1 1 d .
O6 O 0.6030(3) 0.5349(3) 0.37789(7) 0.0182(6) Uani 1 1 d .
N1 N 0.4409(4) 0.6695(3) 0.13262(8) 0.0137(6) Uani 1 1 d .
N2 N 0.7440(4) 0.5200(3) 0.14251(8) 0.0164(6) Uani 1 1 d .
H2 H 0.8633 0.5593 0.1439 0.020 Uiso 1 1 calc R
N3 N 0.9409(4) 0.5593(3) 0.36738(8) 0.0146(6) Uani 1 1 d .
N4 N 1.2447(4) 0.7080(3) 0.35742(8) 0.0155(6) Uani 1 1 d .
H4 H 1.3641 0.6687 0.3560 0.019 Uiso 1 1 calc R
C1 C 0.6395(7) 0.4894(5) 0.00541(11) 0.0334(10) Uani 1 1 d .
H1 H 0.6675 0.4314 -0.0155 0.040 Uiso 1 1 calc R
C2 C 0.4487(6) 0.4876(5) 0.02015(10) 0.0314(10) Uani 1 1 d .
H2A H 0.3482 0.4271 0.0092 0.038 Uiso 1 1 calc R
C3 C 0.4050(6) 0.5749(5) 0.05107(10) 0.0249(9) Uani 1 1 d .
H3 H 0.2755 0.5731 0.0606 0.030 Uiso 1 1 calc R
C4 C 0.5538(5) 0.6651(4) 0.06784(9) 0.0165(7) Uani 1 1 d .
C5 C 0.5051(5) 0.7623(4) 0.10098(9) 0.0166(7) Uani 1 1 d .
H5A H 0.6232 0.8236 0.1077 0.020 Uiso 1 1 calc R
H5B H 0.3990 0.8368 0.0948 0.020 Uiso 1 1 calc R
C6 C 0.5827(5) 0.6065(4) 0.15965(9) 0.0147(7) Uani 1 1 d .
C7 C 0.7201(5) 0.3808(4) 0.12439(10) 0.0164(7) Uani 1 1 d .
C8 C 0.9289(5) 0.1859(4) 0.09296(10) 0.0185(8) Uani 1 1 d .
C9 C 0.9345(6) 0.0750(5) 0.12514(11) 0.0294(9) Uani 1 1 d .
H9A H 1.0301 0.1135 0.1427 0.044 Uiso 1 1 calc R
H9B H 0.9736 -0.0293 0.1172 0.044 Uiso 1 1 calc R
H9C H 0.8033 0.0700 0.1360 0.044 Uiso 1 1 calc R
C10 C 0.7776(6) 0.1370(5) 0.06449(11) 0.0280(9) Uani 1 1 d .
H10A H 0.6481 0.1228 0.0756 0.042 Uiso 1 1 calc R
H10B H 0.8195 0.0389 0.0535 0.042 Uiso 1 1 calc R
H10C H 0.7687 0.2181 0.0462 0.042 Uiso 1 1 calc R
C11 C 1.1378(6) 0.2009(5) 0.07648(12) 0.0326(10) Uani 1 1 d .
H11A H 1.1329 0.2727 0.0562 0.049 Uiso 1 1 calc R
H11B H 1.1827 0.0985 0.0684 0.049 Uiso 1 1 calc R
H11C H 1.2298 0.2412 0.0944 0.049 Uiso 1 1 calc R
C12 C 0.6827(5) 0.7426(4) 0.18122(9) 0.0171(7) Uani 1 1 d .
H12A H 0.7831 0.6975 0.1974 0.021 Uiso 1 1 calc R
H12B H 0.7521 0.8117 0.1643 0.021 Uiso 1 1 calc R
C13 C 0.5393(5) 0.8413(4) 0.20331(9) 0.0169(7) Uani 1 1 d .
C14 C 0.5155(5) 0.8104(4) 0.24039(9) 0.0187(8) Uani 1 1 d .
H14 H 0.5935 0.7319 0.2513 0.022 Uiso 1 1 calc R
C15 C 0.3783(5) 0.8942(5) 0.26112(10) 0.0221(8) Uani 1 1 d .
H15 H 0.3628 0.8701 0.2856 0.027 Uiso 1 1 calc R
C16 C 0.2645(5) 1.0132(5) 0.24562(10) 0.0229(9) Uani 1 1 d .
H16 H 0.1714 1.0693 0.2594 0.027 Uiso 1 1 calc R
C17 C 0.2906(5) 1.0481(5) 0.20914(10) 0.0241(8) Uani 1 1 d .
H17 H 0.2162 1.1298 0.1986 0.029 Uiso 1 1 calc R
C18 C 0.4258(5) 0.9633(4) 0.18813(10) 0.0210(8) Uani 1 1 d .
H18 H 0.4408 0.9882 0.1637 0.025 Uiso 1 1 calc R
C19 C 0.4471(5) 0.5033(4) 0.18422(9) 0.0167(7) Uani 1 1 d .
H19A H 0.4690 0.3912 0.1795 0.020 Uiso 1 1 calc R
H19B H 0.4751 0.5242 0.2096 0.020 Uiso 1 1 calc R
C20 C 0.2325(5) 0.5502(5) 0.17470(10) 0.0249(9) Uani 1 1 d .
H20A H 0.1496 0.4565 0.1712 0.030 Uiso 1 1 calc R
H20B H 0.1743 0.6140 0.1939 0.030 Uiso 1 1 calc R
C21 C 0.2455(5) 0.6448(4) 0.14007(10) 0.0163(7) Uani 1 1 d .
C22 C 0.7884(6) 0.5782(5) 0.02202(11) 0.0279(9) Uani 1 1 d .
H22 H 0.9176 0.5799 0.0123 0.034 Uiso 1 1 calc R
C23 C 0.7464(5) 0.6650(4) 0.05311(10) 0.0211(8) Uani 1 1 d .
H23 H 0.8480 0.7237 0.0642 0.025 Uiso 1 1 calc R
C24 C 0.7649(5) 0.2154(5) 0.25445(10) 0.0247(9) Uani 1 1 d .
H24 H 0.6716 0.1589 0.2407 0.030 Uiso 1 1 calc R
C25 C 0.8773(5) 0.3334(5) 0.23861(10) 0.0229(8) Uani 1 1 d .
H25 H 0.8617 0.3568 0.2141 0.027 Uiso 1 1 calc R
C26 C 1.0153(5) 0.4179(4) 0.25987(10) 0.0216(8) Uani 1 1 d .
H26 H 1.0931 0.4965 0.2490 0.026 Uiso 1 1 calc R
C27 C 1.0396(5) 0.3878(4) 0.29682(9) 0.0165(7) Uani 1 1 d .
C28 C 1.1828(5) 0.4855(4) 0.31886(9) 0.0162(7) Uani 1 1 d .
H28A H 1.2834 0.5301 0.3028 0.019 Uiso 1 1 calc R
H28B H 1.2519 0.4163 0.3359 0.019 Uiso 1 1 calc R
C29 C 1.0832(5) 0.6225(4) 0.34029(9) 0.0149(7) Uani 1 1 d .
C30 C 1.0053(5) 0.4667(4) 0.39885(9) 0.0179(8) Uani 1 1 d .
H30A H 1.1235 0.4055 0.3922 0.021 Uiso 1 1 calc R
H30B H 0.8994 0.3919 0.4049 0.021 Uiso 1 1 calc R
C31 C 1.0546(5) 0.5636(4) 0.43224(9) 0.0173(8) Uani 1 1 d .
C32 C 0.9064(6) 0.6537(5) 0.44916(11) 0.0262(9) Uani 1 1 d .
H32 H 0.7768 0.6559 0.4395 0.031 Uiso 1 1 calc R
C33 C 0.9491(6) 0.7400(5) 0.48014(11) 0.0303(10) Uani 1 1 d .
H33 H 0.8486 0.7992 0.4913 0.036 Uiso 1 1 calc R
C34 C 1.1411(7) 0.7382(5) 0.49444(11) 0.0321(10) Uani 1 1 d .
H34 H 1.1703 0.7964 0.5153 0.039 Uiso 1 1 calc R
C35 C 1.2793(6) 1.0896(5) 0.43554(10) 0.0257(9) Uani 1 1 d .
H35A H 1.1494 1.1032 0.4244 0.039 Uiso 1 1 calc R
H35B H 1.3205 1.1877 0.4466 0.039 Uiso 1 1 calc R
H35C H 1.2717 1.0081 0.4537 0.039 Uiso 1 1 calc R
C36 C 1.4302(5) 1.0423(4) 0.40706(10) 0.0188(8) Uani 1 1 d .
C37 C 1.2207(5) 0.8481(4) 0.37582(10) 0.0183(8) Uani 1 1 d .
C38 C 0.9474(5) 0.7245(4) 0.31578(10) 0.0172(8) Uani 1 1 d .
H38A H 0.9695 0.8366 0.3205 0.021 Uiso 1 1 calc R
H38B H 0.9755 0.7035 0.2904 0.021 Uiso 1 1 calc R
C39 C 0.7312(5) 0.6783(5) 0.32496(10) 0.0237(9) Uani 1 1 d .
H39A H 0.6487 0.7722 0.3284 0.028 Uiso 1 1 calc R
H39B H 0.6728 0.6143 0.3057 0.028 Uiso 1 1 calc R
C40 C 0.7458(5) 0.5842(4) 0.35961(9) 0.0154(7) Uani 1 1 d .
C41 C 1.2886(6) 0.6509(5) 0.47804(10) 0.0280(9) Uani 1 1 d .
H41 H 1.4179 0.6494 0.4878 0.034 Uiso 1 1 calc R
C42 C 1.2465(5) 0.5648(5) 0.44695(10) 0.0232(9) Uani 1 1 d .
H42 H 1.3485 0.5070 0.4358 0.028 Uiso 1 1 calc R
C43 C 0.7904(5) 0.1804(5) 0.29094(10) 0.0234(8) Uani 1 1 d .
H43 H 0.7160 0.0987 0.3014 0.028 Uiso 1 1 calc R
C44 C 0.9252(5) 0.2655(4) 0.31198(10) 0.0195(8) Uani 1 1 d .
H44 H 0.9398 0.2412 0.3365 0.023 Uiso 1 1 calc R
C45 C 1.4349(6) 1.1542(5) 0.37501(11) 0.0284(9) Uani 1 1 d .
H45A H 1.5343 1.1188 0.3579 0.043 Uiso 1 1 calc R
H45B H 1.4683 1.2593 0.3832 0.043 Uiso 1 1 calc R
H45C H 1.3050 1.1557 0.3635 0.043 Uiso 1 1 calc R
C46 C 1.6372(6) 1.0270(5) 0.42362(13) 0.0337(10) Uani 1 1 d .
H46A H 1.6329 0.9531 0.4435 0.051 Uiso 1 1 calc R
H46B H 1.6809 1.1289 0.4324 0.051 Uiso 1 1 calc R
H46C H 1.7298 0.9894 0.4056 0.051 Uiso 1 1 calc R

loop_
_atom_site_aniso_label
_atom_site_aniso_U_11
_atom_site_aniso_U_22
_atom_site_aniso_U_33
_atom_site_aniso_U_23
_atom_site_aniso_U_13
_atom_site_aniso_U_12
O1 0.0184(13) 0.0129(12) 0.0257(14) -0.0043(11) 0.0068(11) -0.0010(10)
O2 0.0158(14) 0.0246(15) 0.0341(16) -0.0040(13) 0.0040(12) -0.0054(11)
O3 0.0135(12) 0.0179(13) 0.0241(13) 0.0010(11) -0.0020(10) 0.0018(10)
O4 0.0173(13) 0.0135(12) 0.0273(14) -0.0031(12) -0.0049(11) 0.0023(10)
O5 0.0184(14) 0.0221(14) 0.0335(16) -0.0052(13) -0.0030(12) 0.0050(11)
O6 0.0116(11) 0.0210(13) 0.0221(13) 0.0012(11) 0.0033(10) -0.0035(10)
N1 0.0125(14) 0.0146(15) 0.0140(14) 0.0023(13) 0.0019(11) 0.0003(12)
N2 0.0100(14) 0.0168(16) 0.0224(16) -0.0036(13) 0.0013(12) -0.0019(12)
N3 0.0114(14) 0.0176(15) 0.0148(14) 0.0022(13) -0.0008(11) 0.0007(12)
N4 0.0081(13) 0.0176(16) 0.0209(15) -0.0030(13) 0.0013(11) -0.0013(12)
C1 0.059(3) 0.025(2) 0.0167(19) 0.0028(19) 0.007(2) 0.002(2)
C2 0.047(3) 0.028(2) 0.018(2) -0.0011(19) -0.0061(19) -0.013(2)
C3 0.028(2) 0.029(2) 0.0179(19) 0.0029(18) 0.0017(16) -0.0065(17)
C4 0.0210(18) 0.0115(17) 0.0172(18) 0.0040(15) 0.0012(14) 0.0004(15)
C5 0.0159(17) 0.0154(18) 0.0184(18) 0.0032(15) -0.0016(14) -0.0014(14)
C6 0.0113(17) 0.0147(18) 0.0183(18) -0.0002(15) 0.0034(14) -0.0026(13)
C7 0.0151(18) 0.0146(17) 0.0196(18) 0.0038(15) 0.0019(14) 0.0052(14)
C8 0.0179(18) 0.0131(17) 0.0244(19) -0.0043(16) 0.0027(15) 0.0024(14)
C9 0.038(2) 0.022(2) 0.029(2) -0.0030(19) -0.0017(18) 0.0040(18)
C10 0.033(2) 0.021(2) 0.029(2) -0.0037(18) -0.0022(18) 0.0015(17)
C11 0.029(2) 0.027(2) 0.042(3) -0.012(2) 0.0140(19) -0.0025(18)
C12 0.0151(17) 0.0187(18) 0.0176(17) 0.0027(16) -0.0018(14) 0.0009(14)
C13 0.0146(17) 0.0180(18) 0.0180(18) -0.0022(15) 0.0000(14) -0.0016(14)
C14 0.0199(19) 0.0205(19) 0.0155(18) -0.0007(16) -0.0026(15) 0.0017(15)
C15 0.0206(19) 0.031(2) 0.0151(18) -0.0015(17) -0.0008(15) -0.0029(17)
C16 0.0161(18) 0.029(2) 0.0231(19) -0.0076(18) 0.0002(15) 0.0015(16)
C17 0.0227(19) 0.023(2) 0.026(2) -0.0068(18) -0.0061(16) 0.0088(16)
C18 0.023(2) 0.022(2) 0.0178(18) -0.0019(16) -0.0008(15) 0.0033(16)
C19 0.0155(17) 0.0194(18) 0.0152(17) 0.0050(16) 0.0006(14) 0.0010(15)
C20 0.0123(17) 0.036(2) 0.026(2) 0.0146(19) 0.0030(15) 0.0006(17)
C21 0.0157(18) 0.0138(18) 0.0195(18) -0.0026(16) 0.0019(15) -0.0031(14)
C22 0.035(2) 0.028(2) 0.022(2) 0.0016(19) 0.0110(17) 0.0022(18)
C23 0.0234(19) 0.0184(19) 0.0215(19) 0.0014(17) 0.0038(15) -0.0022(16)
C24 0.0175(18) 0.031(2) 0.026(2) -0.0121(18) -0.0025(16) -0.0041(17)
C25 0.025(2) 0.028(2) 0.0161(18) -0.0014(17) -0.0010(15) 0.0045(17)
C26 0.020(2) 0.023(2) 0.022(2) 0.0009(17) 0.0041(16) -0.0001(16)
C27 0.0123(17) 0.0196(18) 0.0178(18) -0.0039(16) 0.0030(14) -0.0018(14)
C28 0.0120(17) 0.0207(18) 0.0158(17) -0.0001(16) -0.0019(14) -0.0020(14)
C29 0.0113(17) 0.0166(18) 0.0169(18) 0.0015(15) 0.0026(14) -0.0014(14)
C30 0.0193(18) 0.0174(18) 0.0169(18) 0.0039(15) -0.0012(14) 0.0004(15)
C31 0.0216(19) 0.0149(18) 0.0154(17) 0.0040(15) 0.0014(14) 0.0000(15)
C32 0.030(2) 0.023(2) 0.026(2) 0.0030(19) 0.0010(17) 0.0079(17)
C33 0.043(3) 0.029(2) 0.019(2) -0.0021(19) 0.0082(19) 0.0082(19)
C34 0.056(3) 0.026(2) 0.0142(19) -0.0006(18) -0.0029(19) -0.001(2)
C35 0.032(2) 0.024(2) 0.0215(19) -0.0047(18) 0.0043(17) -0.0020(17)
C36 0.0199(18) 0.0157(18) 0.0208(18) -0.0064(16) -0.0020(14) -0.0027(15)
C37 0.0166(19) 0.0193(19) 0.0192(18) 0.0016(16) 0.0020(15) -0.0018(15)
C38 0.0133(17) 0.0207(19) 0.0176(18) 0.0024(16) 0.0002(14) -0.0003(15)
C39 0.0189(18) 0.029(2) 0.0229(19) 0.0103(18) -0.0060(15) 0.0004(17)
C40 0.0162(18) 0.0131(17) 0.0167(17) 0.0006(15) -0.0036(14) -0.0002(14)
C41 0.037(2) 0.026(2) 0.0203(19) 0.0020(18) -0.0067(17) -0.0037(18)
C42 0.023(2) 0.023(2) 0.024(2) 0.0028(18) 0.0023(16) 0.0009(16)
C43 0.0243(19) 0.025(2) 0.0213(19) -0.0029(17) 0.0042(15) -0.0060(17)
C44 0.023(2) 0.021(2) 0.0141(17) -0.0023(15) 0.0050(15) -0.0002(15)
C45 0.034(2) 0.024(2) 0.027(2) 0.0015(19) 0.0050(18) -0.0022(18)
C46 0.026(2) 0.030(2) 0.045(3) -0.013(2) -0.0128(19) -0.0012(18)

loop_
_atom_type_symbol
_atom_type_description
_atom_type_scat_dispersion_real
_atom_type_scat_dispersion_imag
_atom_type_scat_source
C C 0.0033 0.0016 'International Tables Vol C Tables 4.2.6.8 and 6.1.1.4'
H H 0.0000 0.0000 'International Tables Vol C Tables 4.2.6.8 and 6.1.1.4'
N N 0.0061 0.0033 'International Tables Vol C Tables 4.2.6.8 and 6.1.1.4'
O O 0.0106 0.0060 'International Tables Vol C Tables 4.2.6.8 and 6.1.1.4'

loop_
_geom_angle_atom_site_label_1
_geom_angle_atom_site_label_2
_geom_angle_atom_site_label_3
_geom_angle
C7 O1 C8 119.9(3)
C37 O4 C36 119.9(3)
C21 N1 C5 121.8(3)
C21 N1 C6 115.1(3)
C5 N1 C6 123.0(3)
C7 N2 C6 124.4(3)
C7 N2 H2 117.8
C6 N2 H2 117.8
C40 N3 C30 122.2(3)
C40 N3 C29 114.8(3)
C30 N3 C29 122.9(3)
C37 N4 C29 124.1(3)
C37 N4 H4 117.9
C29 N4 H4 117.9
C22 C1 C2 119.2(4)
C22 C1 H1 120.4
C2 C1 H1 120.4
C1 C2 C3 120.8(4)
C1 C2 H2A 119.6
C3 C2 H2A 119.6
C4 C3 C2 120.3(3)
C4 C3 H3 119.9
C2 C3 H3 119.9
C3 C4 C23 118.7(3)
C3 C4 C5 120.2(3)
C23 C4 C5 121.1(3)
N1 C5 C4 114.7(3)
N1 C5 H5A 108.6
C4 C5 H5A 108.6
N1 C5 H5B 108.6
C4 C5 H5B 108.6
H5A C5 H5B 107.6
N2 C6 N1 111.2(3)
N2 C6 C12 106.3(3)
N1 C6 C12 110.8(3)
N2 C6 C19 114.1(3)
N1 C6 C19 103.1(3)
C12 C6 C19 111.5(3)
O2 C7 O1 125.4(3)
O2 C7 N2 125.8(3)
O1 C7 N2 108.8(3)
O1 C8 C10 112.1(3)
O1 C8 C9 108.3(3)
C10 C8 C9 113.1(3)
O1 C8 C11 102.1(3)
C10 C8 C11 110.6(3)
C9 C8 C11 110.1(3)
C8 C9 H9A 109.5
C8 C9 H9B 109.5
H9A C9 H9B 109.5
C8 C9 H9C 109.5
H9A C9 H9C 109.5
H9B C9 H9C 109.5
C8 C10 H10A 109.5
C8 C10 H10B 109.5
H10A C10 H10B 109.5
C8 C10 H10C 109.5
H10A C10 H10C 109.5
H10B C10 H10C 109.5
C8 C11 H11A 109.5
C8 C11 H11B 109.5
H11A C11 H11B 109.5
C8 C11 H11C 109.5
H11A C11 H11C 109.5
H11B C11 H11C 109.5
C13 C12 C6 114.6(3)
C13 C12 H12A 108.6
C6 C12 H12A 108.6
C13 C12 H12B 108.6
C6 C12 H12B 108.6
H12A C12 H12B 107.6
C18 C13 C14 117.9(3)
C18 C13 C12 122.3(3)
C14 C13 C12 119.9(3)
C15 C14 C13 121.3(3)
C15 C14 H14 119.3
C13 C14 H14 119.3
C16 C15 C14 120.2(3)
C16 C15 H15 119.9
C14 C15 H15 119.9
C15 C16 C17 119.1(3)
C15 C16 H16 120.5
C17 C16 H16 120.5
C18 C17 C16 121.0(4)
C18 C17 H17 119.5
C16 C17 H17 119.5
C13 C18 C17 120.5(4)
C13 C18 H18 119.8
C17 C18 H18 119.8
C20 C19 C6 105.5(3)
C20 C19 H19A 110.6
C6 C19 H19A 110.6
C20 C19 H19B 110.6
C6 C19 H19B 110.6
H19A C19 H19B 108.8
C21 C20 C19 106.1(3)
C21 C20 H20A 110.5
C19 C20 H20A 110.5
C21 C20 H20B 110.5
C19 C20 H20B 110.5
H20A C20 H20B 108.7
O3 C21 N1 125.8(3)
O3 C21 C20 126.0(3)
N1 C21 C20 108.2(3)
C1 C22 C23 120.3(4)
C1 C22 H22 119.8
C23 C22 H22 119.8
C22 C23 C4 120.7(4)
C22 C23 H23 119.7
C4 C23 H23 119.7
C25 C24 C43 120.0(4)
C25 C24 H24 120.0
C43 C24 H24 120.0
C24 C25 C26 119.1(3)
C24 C25 H25 120.5
C26 C25 H25 120.5
C27 C26 C25 121.9(3)
C27 C26 H26 119.0
C25 C26 H26 119.0
C44 C27 C26 117.6(3)
C44 C27 C28 122.3(3)
C26 C27 C28 120.1(3)
C27 C28 C29 114.5(3)
C27 C28 H28A 108.6
C29 C28 H28A 108.6
C27 C28 H28B 108.6
C29 C28 H28B 108.6
H28A C28 H28B 107.6
N4 C29 N3 111.3(3)
N4 C29 C38 114.5(3)
N3 C29 C38 102.9(2)
N4 C29 C28 106.1(3)
N3 C29 C28 110.6(3)
C38 C29 C28 111.6(3)
N3 C30 C31 114.8(3)
N3 C30 H30A 108.6
C31 C30 H30A 108.6
N3 C30 H30B 108.6
C31 C30 H30B 108.6
H30A C30 H30B 107.5
C32 C31 C42 118.2(4)
C32 C31 C30 120.5(3)
C42 C31 C30 121.3(3)
C33 C32 C31 120.8(4)
C33 C32 H32 119.6
C31 C32 H32 119.6
C34 C33 C32 119.8(4)
C34 C33 H33 120.1
C32 C33 H33 120.1
C41 C34 C33 120.0(4)
C41 C34 H34 120.0
C33 C34 H34 120.0
C36 C35 H35A 109.5
C36 C35 H35B 109.5
H35A C35 H35B 109.5
C36 C35 H35C 109.5
H35A C35 H35C 109.5
H35B C35 H35C 109.5
O4 C36 C35 111.6(3)
O4 C36 C46 102.3(3)
C35 C36 C46 110.4(3)
O4 C36 C45 108.4(3)
C35 C36 C45 113.2(3)
C46 C36 C45 110.4(3)
O5 C37 O4 126.2(3)
O5 C37 N4 125.3(3)
O4 C37 N4 108.5(3)
C39 C38 C29 106.1(3)
C39 C38 H38A 110.5
C29 C38 H38A 110.5
C39 C38 H38B 110.5
C29 C38 H38B 110.5
H38A C38 H38B 108.7
C40 C39 C38 105.3(3)
C40 C39 H39A 110.7
C38 C39 H39A 110.7
C40 C39 H39B 110.7
C38 C39 H39B 110.7
H39A C39 H39B 108.8
O6 C40 N3 125.0(3)
O6 C40 C39 126.2(3)
N3 C40 C39 108.8(3)
C34 C41 C42 120.3(4)
C34 C41 H41 119.9
C42 C41 H41 119.9
C41 C42 C31 120.8(4)
C41 C42 H42 119.6
C31 C42 H42 119.6
C44 C43 C24 120.7(4)
C44 C43 H43 119.7
C24 C43 H43 119.7
C43 C44 C27 120.7(4)
C43 C44 H44 119.7
C27 C44 H44 119.7
C36 C45 H45A 109.5
C36 C45 H45B 109.5
H45A C45 H45B 109.5
C36 C45 H45C 109.5
H45A C45 H45C 109.5
H45B C45 H45C 109.5
C36 C46 H46A 109.5
C36 C46 H46B 109.5
H46A C46 H46B 109.5
C36 C46 H46C 109.5
H46A C46 H46C 109.5
H46B C46 H46C 109.5

loop_
_geom_bond_atom_site_label_1
_geom_bond_atom_site_label_2
_geom_bond_distance
O1 C7 1.352(4)
O1 C8 1.469(4)
O2 C7 1.208(4)
O3 C21 1.223(4)
O4 C37 1.340(4)
O4 C36 1.468(4)
O5 C37 1.211(4)
O6 C40 1.236(4)
N1 C21 1.343(4)
N1 C5 1.466(4)
N1 C6 1.467(4)
N2 C7 1.357(5)
N2 C6 1.441(4)
N2 H2 0.8600
N3 C40 1.342(4)
N3 C30 1.459(4)
N3 C29 1.475(4)
N4 C37 1.369(5)
N4 C29 1.436(4)
N4 H4 0.8600
C1 C22 1.381(6)
C1 C2 1.380(5)
C1 H1 0.9300
C2 C3 1.386(5)
C2 H2A 0.9300
C3 C4 1.389(5)
C3 H3 0.9300
C4 C23 1.390(5)
C4 C5 1.505(5)
C5 H5A 0.9700
C5 H5B 0.9700
C6 C12 1.543(5)
C6 C19 1.545(4)
C8 C10 1.507(5)
C8 C9 1.508(5)
C8 C11 1.521(5)
C9 H9A 0.9600
C9 H9B 0.9600
C9 H9C 0.9600
C10 H10A 0.9600
C10 H10B 0.9600
C10 H10C 0.9600
C11 H11A 0.9600
C11 H11B 0.9600
C11 H11C 0.9600
C12 C13 1.504(5)
C12 H12A 0.9700
C12 H12B 0.9700
C13 C18 1.389(5)
C13 C14 1.399(5)
C14 C15 1.384(5)
C14 H14 0.9300
C15 C16 1.377(5)
C15 H15 0.9300
C16 C17 1.386(5)
C16 H16 0.9300
C17 C18 1.385(5)
C17 H17 0.9300
C18 H18 0.9300
C19 C20 1.518(5)
C19 H19A 0.9700
C19 H19B 0.9700
C20 C21 1.506(5)
C20 H20A 0.9700
C20 H20B 0.9700
C22 C23 1.387(5)
C22 H22 0.9300
C23 H23 0.9300
C24 C25 1.373(5)
C24 C43 1.386(5)
C24 H24 0.9300
C25 C26 1.398(5)
C25 H25 0.9300
C26 C27 1.393(5)
C26 H26 0.9300
C27 C44 1.396(5)
C27 C28 1.494(5)
C28 C29 1.546(5)
C28 H28A 0.9700
C28 H28B 0.9700
C29 C38 1.536(5)
C30 C31 1.510(5)
C30 H30A 0.9700
C30 H30B 0.9700
C31 C32 1.391(5)
C31 C42 1.383(5)
C32 C33 1.380(6)
C32 H32 0.9300
C33 C34 1.378(6)
C33 H33 0.9300
C34 C41 1.366(5)
C34 H34 0.9300
C35 C36 1.506(5)
C35 H35A 0.9600
C35 H35B 0.9600
C35 H35C 0.9600
C36 C46 1.507(5)
C36 C45 1.510(5)
C38 C39 1.526(5)
C38 H38A 0.9700
C38 H38B 0.9700
C39 C40 1.504(5)
C39 H39A 0.9700
C39 H39B 0.9700
C41 C42 1.382(5)
C41 H41 0.9300
C42 H42 0.9300
C43 C44 1.382(5)
C43 H43 0.9300
C44 H44 0.9300
C45 H45A 0.9600
C45 H45B 0.9600
C45 H45C 0.9600
C46 H46A 0.9600
C46 H46B 0.9600
C46 H46C 0.9600
